data_7225666
loop_
_publ_author_name
'Zhao, Hongwu'
'Chen, Xiao-Qin'
'Pang, Hai-Liang'
'Tian, Ting'
'Li, Bo'
'song, xiuqing'
'Meng, Wei'
'Yang, Zhao'
'Zhao, Yu-Di'
'Liu, Yue-Yang'

_publ_section_title
;
 Diastereoselective synthesis of highly functionalized polycyclic
 benzosultams via tandem cyclisations of cyclic N-sulfonylimines with in
 situ generated Huisgen 1,4-dipoles
;
_journal_name_full 'RSC Adv.'
_journal_paper_doi 10.1039/C6RA12771A
_journal_year 2016
_chemical_formula_sum 'C24 H19 Cl N2 O6 S'
_chemical_formula_weight 498.92
_chemical_name_systematic
; 
 ? 
;
_space_group_IT_number 14
_symmetry_cell_setting monoclinic
_symmetry_space_group_name_Hall '-P 2yn'
_symmetry_space_group_name_H-M 'P 1 21/n 1'
_atom_sites_solution_hydrogens geom
_atom_sites_solution_primary direct
_atom_sites_solution_secondary difmap
_audit_creation_method SHELXL-97
_audit_update_record
;
2016-04-28 deposited with the CCDC.
2016-06-22 downloaded from the CCDC.
;
_cell_angle_alpha 90.00
_cell_angle_beta 90.488(5)
_cell_angle_gamma 90.00
_cell_formula_units_Z 4
_cell_length_a 10.8270(17)
_cell_length_b 13.849(2)
_cell_length_c 14.496(2)
_cell_measurement_reflns_used 6990
_cell_measurement_temperature 113(2)
_cell_measurement_theta_max 27.5
_cell_measurement_theta_min 3.2
_cell_volume 2173.5(6)
_computing_cell_refinement 'CrystalClear-SM Expert 2.1 b42'
_computing_data_collection 'CrystalClear-SM Expert 2.1 b42 (Rigaku, 2015)'
_computing_data_reduction 'CrystalClear-SM Expert 2.1 b42'
_computing_molecular_graphics 'CrystalStructure 4.1'
_computing_publication_material 'CrystalStructure 4.1 (Rigaku, 2014)'
_computing_structure_refinement 'SHELXL-97 (Sheldrick, 1997)'
_computing_structure_solution 'SHELXS-97 (Sheldrick, 1990)'
_diffrn_ambient_temperature 113(2)
_diffrn_detector_area_resol_mean 5.814
_diffrn_measured_fraction_theta_full 0.989
_diffrn_measured_fraction_theta_max 0.989
_diffrn_measurement_device_type 'Rigaku XtaLAB P200'
_diffrn_measurement_method '\w and \f scans'
_diffrn_radiation_monochromator multilayer
_diffrn_radiation_source 'rotating anode'
_diffrn_radiation_type MoK\a
_diffrn_radiation_wavelength 0.71073
_diffrn_reflns_av_R_equivalents 0.0198
_diffrn_reflns_av_sigmaI/netI 0.0128
_diffrn_reflns_limit_h_max 14
_diffrn_reflns_limit_h_min -14
_diffrn_reflns_limit_k_max 17
_diffrn_reflns_limit_k_min -18
_diffrn_reflns_limit_l_max 18
_diffrn_reflns_limit_l_min -18
_diffrn_reflns_number 27173
_diffrn_reflns_theta_full 27.55
_diffrn_reflns_theta_max 27.55
_diffrn_reflns_theta_min 3.17
_diffrn_standards_decay_% 0
_diffrn_standards_interval_count 0
_diffrn_standards_interval_time 0
_diffrn_standards_number 0
_exptl_absorpt_coefficient_mu 0.319
_exptl_absorpt_correction_T_max 0.9627
_exptl_absorpt_correction_T_min 0.9390
_exptl_absorpt_correction_type multi-scan
_exptl_absorpt_process_details 'REQAB (Rigaku, 1998)'
_exptl_crystal_colour Colorless
_exptl_crystal_density_diffrn 1.525
_exptl_crystal_density_method 'not measured'
_exptl_crystal_description Prism
_exptl_crystal_F_000 1032
_exptl_crystal_size_max 0.20
_exptl_crystal_size_mid 0.18
_exptl_crystal_size_min 0.12
_refine_diff_density_max 0.430
_refine_diff_density_min -0.384
_refine_diff_density_rms 0.048
_refine_ls_extinction_method none
_refine_ls_goodness_of_fit_ref 1.058
_refine_ls_hydrogen_treatment constr
_refine_ls_matrix_type full
_refine_ls_number_parameters 309
_refine_ls_number_reflns 4955
_refine_ls_number_restraints 0
_refine_ls_restrained_S_all 1.058
_refine_ls_R_factor_all 0.0312
_refine_ls_R_factor_gt 0.0278
_refine_ls_shift/su_max 0.001
_refine_ls_shift/su_mean 0.000
_refine_ls_structure_factor_coef Fsqd
_refine_ls_weighting_details 'calc w=1/[\s^2^(Fo^2^)+(0.0391P)^2^+1.1175P] where P=(Fo^2^+2Fc^2^)/3'
_refine_ls_weighting_scheme calc
_refine_ls_wR_factor_gt 0.0752
_refine_ls_wR_factor_ref 0.0770
_reflns_number_gt 4490
_reflns_number_total 4955
_reflns_threshold_expression >2sigma(I)
_cod_data_source_file c6ra12771a2.cif
_cod_data_source_block shelx
_cod_depositor_comments
;
The following automatic conversions were performed:

'_symmetry_cell_setting' value 'Monoclinic' changed to 'monoclinic'
according to
/usr/data/users/saulius/crontab/automatic-downloads/rss-feeds/RSC/lib/dictionaries/cif_core.dic
dictionary named 'cif_core.dic' version 2.4.2 from 2011-04-26.

'_exptl_absorpt_correction_type' value 'MULTI-SCAN' changed to
'multi-scan' according to
/usr/data/users/saulius/crontab/automatic-downloads/rss-feeds/RSC/lib/dictionaries/cif_core.dic
dictionary named 'cif_core.dic' version 2.4.2 from 2011-04-26.

'_refine_ls_hydrogen_treatment' value 'CONSTR' changed to 'constr'
according to
/usr/data/users/saulius/crontab/automatic-downloads/rss-feeds/RSC/lib/dictionaries/cif_core.dic
dictionary named 'cif_core.dic' version 2.4.2 from 2011-04-26.

Automatic conversion script
Id: cif_fix_values 4268 2015-11-12 08:31:59Z antanas 
;
_cod_original_cell_volume 2173.4(6)
_cod_original_sg_symbol_H-M P2(1)/n
_cod_database_code 7225666

loop_
_symmetry_equiv_pos_as_xyz
'x, y, z'
'-x+1/2, y+1/2, -z+1/2'
'-x, -y, -z'
'x-1/2, -y-1/2, z-1/2'

loop_
_atom_site_label
_atom_site_type_symbol
_atom_site_fract_x
_atom_site_fract_y
_atom_site_fract_z
_atom_site_U_iso_or_equiv
_atom_site_adp_type
_atom_site_occupancy
_atom_site_symmetry_multiplicity
_atom_site_calc_flag
_atom_site_refinement_flags
S1 S 0.68835(3) 0.54356(2) 0.05512(2) 0.01303(8) Uani 1 1 d .
Cl1 Cl 0.40568(3) 0.57130(2) 0.42299(2) 0.02268(9) Uani 1 1 d .
O1 O 0.62424(8) 0.50918(7) -0.02496(6) 0.01955(19) Uani 1 1 d .
O2 O 0.80866(8) 0.50270(6) 0.07193(6) 0.01898(19) Uani 1 1 d .
O3 O 1.08702(8) 0.60466(6) 0.17556(6) 0.01698(18) Uani 1 1 d .
O4 O 1.12574(8) 0.75918(7) 0.13566(6) 0.01946(19) Uani 1 1 d .
O5 O 0.97195(8) 0.72678(7) 0.30615(6) 0.01803(19) Uani 1 1 d .
O6 O 0.76884(8) 0.73866(7) 0.33353(6) 0.01863(19) Uani 1 1 d .
N1 N 0.68584(9) 0.66477(7) 0.05564(7) 0.0120(2) Uani 1 1 d .
N2 N 0.90126(9) 0.69188(7) 0.02573(7) 0.0133(2) Uani 1 1 d .
C1 C 0.60462(11) 0.53983(9) 0.15761(8) 0.0135(2) Uani 1 1 d .
C2 C 0.53775(11) 0.46143(9) 0.18989(9) 0.0156(2) Uani 1 1 d .
H2 H 0.5326 0.4031 0.1555 0.019 Uiso 1 1 calc R
C3 C 0.47872(11) 0.47102(9) 0.27387(9) 0.0167(2) Uani 1 1 d .
H3 H 0.4339 0.4186 0.2994 0.020 Uiso 1 1 calc R
C4 C 0.48625(11) 0.55896(9) 0.32019(8) 0.0158(2) Uani 1 1 d .
C5 C 0.55230(11) 0.63777(9) 0.28729(8) 0.0142(2) Uani 1 1 d .
H5 H 0.5541 0.6972 0.3200 0.017 Uiso 1 1 calc R
C6 C 0.61562(11) 0.62667(8) 0.20471(8) 0.0125(2) Uani 1 1 d .
C7 C 0.69097(11) 0.70335(8) 0.15250(8) 0.0118(2) Uani 1 1 d .
C8 C 0.62624(11) 0.80180(8) 0.15053(8) 0.0128(2) Uani 1 1 d .
C9 C 0.50158(11) 0.80656(9) 0.12568(8) 0.0156(2) Uani 1 1 d .
H9 H 0.4566 0.7487 0.1148 0.019 Uiso 1 1 calc R
C10 C 0.44285(12) 0.89545(9) 0.11669(9) 0.0189(3) Uani 1 1 d .
H10 H 0.3581 0.8980 0.0993 0.023 Uiso 1 1 calc R
C11 C 0.50729(13) 0.98046(10) 0.13291(9) 0.0216(3) Uani 1 1 d .
H11 H 0.4670 1.0411 0.1266 0.026 Uiso 1 1 calc R
C12 C 0.63077(13) 0.97621(10) 0.15835(10) 0.0242(3) Uani 1 1 d .
H12 H 0.6752 1.0341 0.1703 0.029 Uiso 1 1 calc R
C13 C 0.69010(12) 0.88731(9) 0.16650(9) 0.0187(3) Uani 1 1 d .
H13 H 0.7751 0.8851 0.1832 0.022 Uiso 1 1 calc R
C14 C 0.82820(11) 0.70873(8) 0.18187(8) 0.0127(2) Uani 1 1 d .
C15 C 0.86610(11) 0.72510(8) 0.27817(8) 0.0136(2) Uani 1 1 d .
C16 C 0.79522(13) 0.74591(11) 0.43122(9) 0.0229(3) Uani 1 1 d .
H16A H 0.8613 0.7006 0.4478 0.034 Uiso 1 1 calc R
H16B H 0.7207 0.7302 0.4661 0.034 Uiso 1 1 calc R
H16C H 0.8215 0.8119 0.4460 0.034 Uiso 1 1 calc R
C17 C 0.92072(11) 0.69660(8) 0.11925(8) 0.0128(2) Uani 1 1 d .
C18 C 1.05618(11) 0.69227(9) 0.14670(8) 0.0141(2) Uani 1 1 d .
C19 C 1.21502(12) 0.59337(10) 0.20331(10) 0.0226(3) Uani 1 1 d .
H19A H 1.2681 0.6006 0.1493 0.034 Uiso 1 1 calc R
H19B H 1.2272 0.5291 0.2302 0.034 Uiso 1 1 calc R
H19C H 1.2364 0.6428 0.2492 0.034 Uiso 1 1 calc R
C20 C 0.77422(11) 0.71509(9) -0.00376(8) 0.0130(2) Uani 1 1 d .
H20 H 0.7625 0.7858 0.0073 0.016 Uiso 1 1 calc R
C21 C 0.75120(11) 0.69841(9) -0.10453(8) 0.0161(2) Uani 1 1 d .
H21 H 0.6728 0.7145 -0.1300 0.019 Uiso 1 1 calc R
C22 C 0.83712(12) 0.66176(9) -0.15943(8) 0.0175(2) Uani 1 1 d .
H22 H 0.8204 0.6555 -0.2236 0.021 Uiso 1 1 calc R
C23 C 0.95602(12) 0.63111(9) -0.12291(9) 0.0178(2) Uani 1 1 d .
H23 H 1.0145 0.6014 -0.1623 0.021 Uiso 1 1 calc R
C24 C 0.98316(11) 0.64472(9) -0.03381(9) 0.0158(2) Uani 1 1 d .
H24 H 1.0599 0.6219 -0.0101 0.019 Uiso 1 1 calc R

loop_
_atom_site_aniso_label
_atom_site_aniso_U_11
_atom_site_aniso_U_22
_atom_site_aniso_U_33
_atom_site_aniso_U_23
_atom_site_aniso_U_13
_atom_site_aniso_U_12
S1 0.01234(14) 0.01244(14) 0.01436(14) -0.00212(10) 0.00246(11) -0.00021(10)
Cl1 0.02541(17) 0.02453(17) 0.01827(15) 0.00500(12) 0.01000(12) 0.00381(12)
O1 0.0195(4) 0.0224(5) 0.0168(4) -0.0055(4) 0.0018(3) -0.0049(4)
O2 0.0152(4) 0.0152(4) 0.0266(5) -0.0012(4) 0.0032(4) 0.0030(3)
O3 0.0128(4) 0.0154(4) 0.0227(4) -0.0007(3) -0.0031(3) 0.0023(3)
O4 0.0146(4) 0.0192(4) 0.0246(5) 0.0004(4) 0.0012(4) -0.0029(3)
O5 0.0151(4) 0.0210(4) 0.0180(4) -0.0027(3) -0.0028(3) -0.0003(3)
O6 0.0163(4) 0.0277(5) 0.0119(4) -0.0026(3) 0.0011(3) 0.0012(4)
N1 0.0126(5) 0.0122(5) 0.0113(4) -0.0010(3) 0.0014(4) 0.0005(4)
N2 0.0110(5) 0.0157(5) 0.0132(5) -0.0002(4) 0.0015(4) 0.0010(4)
C1 0.0120(5) 0.0152(6) 0.0134(5) 0.0003(4) 0.0007(4) 0.0019(4)
C2 0.0146(6) 0.0130(5) 0.0193(6) 0.0011(4) -0.0011(4) 0.0006(4)
C3 0.0140(6) 0.0160(6) 0.0202(6) 0.0057(5) 0.0011(5) 0.0001(4)
C4 0.0131(6) 0.0199(6) 0.0144(5) 0.0038(5) 0.0025(4) 0.0031(4)
C5 0.0132(5) 0.0151(5) 0.0142(5) 0.0003(4) 0.0006(4) 0.0024(4)
C6 0.0109(5) 0.0126(5) 0.0140(5) 0.0015(4) -0.0005(4) 0.0015(4)
C7 0.0115(5) 0.0126(5) 0.0113(5) -0.0009(4) 0.0014(4) 0.0009(4)
C8 0.0145(5) 0.0131(5) 0.0108(5) 0.0001(4) 0.0023(4) 0.0022(4)
C9 0.0155(6) 0.0170(6) 0.0144(5) -0.0001(4) 0.0013(4) 0.0010(4)
C10 0.0176(6) 0.0229(6) 0.0160(6) 0.0004(5) 0.0004(5) 0.0062(5)
C11 0.0273(7) 0.0169(6) 0.0206(6) 0.0002(5) 0.0010(5) 0.0092(5)
C12 0.0285(7) 0.0136(6) 0.0304(7) -0.0020(5) -0.0024(6) -0.0002(5)
C13 0.0172(6) 0.0157(6) 0.0233(6) -0.0010(5) -0.0016(5) 0.0003(5)
C14 0.0124(5) 0.0119(5) 0.0138(5) 0.0002(4) -0.0007(4) 0.0001(4)
C15 0.0152(6) 0.0100(5) 0.0157(5) 0.0003(4) 0.0004(4) 0.0005(4)
C16 0.0270(7) 0.0297(7) 0.0122(6) -0.0010(5) 0.0003(5) -0.0002(6)
C17 0.0127(5) 0.0102(5) 0.0156(5) 0.0004(4) -0.0007(4) 0.0001(4)
C18 0.0129(5) 0.0159(6) 0.0134(5) -0.0021(4) 0.0014(4) 0.0011(4)
C19 0.0141(6) 0.0247(7) 0.0290(7) -0.0027(5) -0.0059(5) 0.0059(5)
C20 0.0111(5) 0.0145(5) 0.0134(5) 0.0013(4) 0.0019(4) 0.0009(4)
C21 0.0161(6) 0.0188(6) 0.0136(5) 0.0025(4) -0.0008(4) -0.0008(5)
C22 0.0202(6) 0.0197(6) 0.0128(5) 0.0004(4) 0.0019(5) -0.0029(5)
C23 0.0177(6) 0.0181(6) 0.0177(6) -0.0008(5) 0.0062(5) 0.0005(5)
C24 0.0124(5) 0.0160(5) 0.0191(6) 0.0003(5) 0.0042(4) 0.0006(4)

loop_
_atom_type_symbol
_atom_type_description
_atom_type_scat_dispersion_real
_atom_type_scat_dispersion_imag
_atom_type_scat_source
C C 0.0033 0.0016 'International Tables Vol C Tables 4.2.6.8 and 6.1.1.4'
H H 0.0000 0.0000 'International Tables Vol C Tables 4.2.6.8 and 6.1.1.4'
N N 0.0061 0.0033 'International Tables Vol C Tables 4.2.6.8 and 6.1.1.4'
O O 0.0106 0.0060 'International Tables Vol C Tables 4.2.6.8 and 6.1.1.4'
S S 0.1246 0.1234 'International Tables Vol C Tables 4.2.6.8 and 6.1.1.4'
Cl Cl 0.1484 0.1585 'International Tables Vol C Tables 4.2.6.8 and 6.1.1.4'

loop_
_geom_angle_atom_site_label_1
_geom_angle_atom_site_label_2
_geom_angle_atom_site_label_3
_geom_angle
O1 S1 O2 116.05(6)
O1 S1 N1 109.20(5)
O2 S1 N1 114.02(5)
O1 S1 C1 115.39(6)
O2 S1 C1 108.65(6)
N1 S1 C1 90.98(5)
C18 O3 C19 115.11(10)
C15 O6 C16 116.47(10)
C20 N1 C7 111.10(9)
C20 N1 S1 117.46(8)
C7 N1 S1 111.05(7)
C17 N2 C24 122.50(10)
C17 N2 C20 114.32(10)
C24 N2 C20 121.09(10)
C6 C1 C2 123.70(11)
C6 C1 S1 110.47(9)
C2 C1 S1 125.82(10)
C3 C2 C1 117.81(11)
C3 C2 H2 121.1
C1 C2 H2 121.1
C2 C3 C4 118.80(11)
C2 C3 H3 120.6
C4 C3 H3 120.6
C5 C4 C3 123.29(11)
C5 C4 Cl1 118.62(10)
C3 C4 Cl1 118.08(9)
C4 C5 C6 117.78(11)
C4 C5 H5 121.1
C6 C5 H5 121.1
C1 C6 C5 118.53(11)
C1 C6 C7 113.52(10)
C5 C6 C7 127.75(11)
N1 C7 C8 106.59(9)
N1 C7 C6 101.44(9)
C8 C7 C6 112.20(9)
N1 C7 C14 107.62(9)
C8 C7 C14 113.63(9)
C6 C7 C14 114.21(9)
C13 C8 C9 118.79(11)
C13 C8 C7 121.86(11)
C9 C8 C7 119.19(10)
C10 C9 C8 120.42(12)
C10 C9 H9 119.8
C8 C9 H9 119.8
C11 C10 C9 120.40(12)
C11 C10 H10 119.8
C9 C10 H10 119.8
C12 C11 C10 119.47(12)
C12 C11 H11 120.3
C10 C11 H11 120.3
C11 C12 C13 120.23(13)
C11 C12 H12 119.9
C13 C12 H12 119.9
C8 C13 C12 120.69(12)
C8 C13 H13 119.7
C12 C13 H13 119.7
C17 C14 C15 116.69(11)
C17 C14 C7 121.30(10)
C15 C14 C7 121.99(10)
O5 C15 O6 122.77(11)
O5 C15 C14 125.19(11)
O6 C15 C14 112.04(10)
O6 C16 H16A 109.5
O6 C16 H16B 109.5
H16A C16 H16B 109.5
O6 C16 H16C 109.5
H16A C16 H16C 109.5
H16B C16 H16C 109.5
C14 C17 N2 123.68(11)
C14 C17 C18 122.84(10)
N2 C17 C18 113.41(10)
O4 C18 O3 126.13(11)
O4 C18 C17 122.56(11)
O3 C18 C17 111.06(10)
O3 C19 H19A 109.5
O3 C19 H19B 109.5
H19A C19 H19B 109.5
O3 C19 H19C 109.5
H19A C19 H19C 109.5
H19B C19 H19C 109.5
N1 C20 N2 109.75(9)
N1 C20 C21 113.25(10)
N2 C20 C21 113.38(10)
N1 C20 H20 106.7
N2 C20 H20 106.7
C21 C20 H20 106.7
C22 C21 C20 122.08(11)
C22 C21 H21 119.0
C20 C21 H21 119.0
C21 C22 C23 121.07(11)
C21 C22 H22 119.5
C23 C22 H22 119.5
C24 C23 C22 119.92(11)
C24 C23 H23 120.0
C22 C23 H23 120.0
C23 C24 N2 121.69(11)
C23 C24 H24 119.2
N2 C24 H24 119.2

loop_
_geom_bond_atom_site_label_1
_geom_bond_atom_site_label_2
_geom_bond_distance
S1 O1 1.4292(9)
S1 O2 1.4391(9)
S1 N1 1.6788(10)
S1 C1 1.7478(12)
Cl1 C4 1.7415(13)
O3 C18 1.3252(15)
O3 C19 1.4483(15)
O4 C18 1.2056(15)
O5 C15 1.2126(15)
O6 C15 1.3426(15)
O6 C16 1.4458(15)
N1 C20 1.4686(15)
N1 C7 1.5029(14)
N2 C17 1.3717(15)
N2 C24 1.4039(15)
N2 C20 1.4723(15)
C1 C6 1.3875(16)
C1 C2 1.3885(17)
C2 C3 1.3862(18)
C2 H2 0.9500
C3 C4 1.3927(18)
C3 H3 0.9500
C4 C5 1.3914(17)
C5 C6 1.3932(16)
C5 H5 0.9500
C6 C7 1.5415(16)
C7 C8 1.5332(16)
C7 C14 1.5438(16)
C8 C13 1.3897(17)
C8 C9 1.3955(17)
C9 C10 1.3912(17)
C9 H9 0.9500
C10 C11 1.3875(19)
C10 H10 0.9500
C11 C12 1.385(2)
C11 H11 0.9500
C12 C13 1.3932(18)
C12 H12 0.9500
C13 H13 0.9500
C14 C17 1.3679(17)
C14 C15 1.4693(16)
C16 H16A 0.9800
C16 H16B 0.9800
C16 H16C 0.9800
C17 C18 1.5176(16)
C19 H19A 0.9800
C19 H19B 0.9800
C19 H19C 0.9800
C20 C21 1.4977(16)
C20 H20 1.0000
C21 C22 1.3300(18)
C21 H21 0.9500
C22 C23 1.4512(18)
C22 H22 0.9500
C23 C24 1.3356(18)
C23 H23 0.9500
C24 H24 0.9500

loop_
_geom_torsion_atom_site_label_1
_geom_torsion_atom_site_label_2
_geom_torsion_atom_site_label_3
_geom_torsion_atom_site_label_4
_geom_torsion
O1 S1 N1 C20 -79.31(9)
O2 S1 N1 C20 52.33(10)
C1 S1 N1 C20 163.30(9)
O1 S1 N1 C7 151.30(8)
O2 S1 N1 C7 -77.07(9)
C1 S1 N1 C7 33.90(8)
O1 S1 C1 C6 -133.03(9)
O2 S1 C1 C6 94.64(9)
N1 S1 C1 C6 -21.17(9)
O1 S1 C1 C2 48.14(13)
O2 S1 C1 C2 -84.18(12)
N1 S1 C1 C2 160.00(11)
C6 C1 C2 C3 0.11(18)
S1 C1 C2 C3 178.79(9)
C1 C2 C3 C4 1.82(17)
C2 C3 C4 C5 -1.26(19)
C2 C3 C4 Cl1 177.13(9)
C3 C4 C5 C6 -1.28(18)
Cl1 C4 C5 C6 -179.66(9)
C2 C1 C6 C5 -2.66(18)
S1 C1 C6 C5 178.48(9)
C2 C1 C6 C7 -177.94(11)
S1 C1 C6 C7 3.20(12)
C4 C5 C6 C1 3.13(17)
C4 C5 C6 C7 177.66(11)
C20 N1 C7 C8 74.72(11)
S1 N1 C7 C8 -152.58(8)
C20 N1 C7 C6 -167.72(9)
S1 N1 C7 C6 -35.03(10)
C20 N1 C7 C14 -47.52(12)
S1 N1 C7 C14 85.18(9)
C1 C6 C7 N1 19.10(12)
C5 C6 C7 N1 -155.66(11)
C1 C6 C7 C8 132.50(10)
C5 C6 C7 C8 -42.26(16)
C1 C6 C7 C14 -96.34(12)
C5 C6 C7 C14 88.90(14)
N1 C7 C8 C13 -113.32(12)
C6 C7 C8 C13 136.49(12)
C14 C7 C8 C13 5.04(15)
N1 C7 C8 C9 62.08(13)
C6 C7 C8 C9 -48.10(14)
C14 C7 C8 C9 -179.55(10)
C13 C8 C9 C10 0.31(18)
C7 C8 C9 C10 -175.24(11)
C8 C9 C10 C11 -0.42(18)
C9 C10 C11 C12 -0.12(19)
C10 C11 C12 C13 0.8(2)
C9 C8 C13 C12 0.33(19)
C7 C8 C13 C12 175.75(12)
C11 C12 C13 C8 -0.9(2)
N1 C7 C14 C17 11.00(15)
C8 C7 C14 C17 -106.77(12)
C6 C7 C14 C17 122.77(12)
N1 C7 C14 C15 -167.75(10)
C8 C7 C14 C15 74.47(13)
C6 C7 C14 C15 -55.99(14)
C16 O6 C15 O5 -6.08(17)
C16 O6 C15 C14 174.10(10)
C17 C14 C15 O5 -1.48(18)
C7 C14 C15 O5 177.33(11)
C17 C14 C15 O6 178.34(10)
C7 C14 C15 O6 -2.85(15)
C15 C14 C17 N2 -172.17(11)
C7 C14 C17 N2 9.01(18)
C15 C14 C17 C18 4.56(17)
C7 C14 C17 C18 -174.26(10)
C24 N2 C17 C14 -155.20(12)
C20 N2 C17 C14 8.50(16)
C24 N2 C17 C18 27.79(15)
C20 N2 C17 C18 -168.51(10)
C19 O3 C18 O4 5.65(18)
C19 O3 C18 C17 179.96(10)
C14 C17 C18 O4 -103.36(15)
N2 C17 C18 O4 73.67(15)
C14 C17 C18 O3 82.09(14)
N2 C17 C18 O3 -100.88(12)
C7 N1 C20 N2 67.05(11)
S1 N1 C20 N2 -62.32(11)
C7 N1 C20 C21 -165.13(10)
S1 N1 C20 C21 65.50(12)
C17 N2 C20 N1 -45.55(13)
C24 N2 C20 N1 118.40(11)
C17 N2 C20 C21 -173.30(10)
C24 N2 C20 C21 -9.35(15)
N1 C20 C21 C22 -122.88(13)
N2 C20 C21 C22 3.03(17)
C20 C21 C22 C23 3.38(19)
C21 C22 C23 C24 -3.89(19)
C22 C23 C24 N2 -2.65(19)
C17 N2 C24 C23 172.17(12)
C20 N2 C24 C23 9.54(18)
